data_1513643
loop_
_publ_author_name
'Chen, Qihui'
'Jiang, Feilong'
'Yuan, Daqiang'
'Lyu, Guangxun'
'Chen, Lian'
'Hong, Maochun'

_publ_section_title
;
 A controllable and dynamic assembly system based on discrete metallocages
;
_journal_issue 2
_journal_name_full 'Chemical Science'
_journal_page_first 483
_journal_paper_doi 10.1039/c3sc52442f
_journal_volume 5
_journal_year 2014
_chemical_formula_sum 'C92 H84 Ag6 N12 O24'
_chemical_formula_weight 2388.94
_chemical_name_systematic
;
?
;
_space_group_IT_number 12
_symmetry_cell_setting monoclinic
_symmetry_space_group_name_Hall '-C 2y'
_symmetry_space_group_name_H-M 'C 1 2/m 1'
_atom_sites_solution_hydrogens geom
_atom_sites_solution_primary direct
_atom_sites_solution_secondary difmap
_audit_creation_method SHELXL-97
_cell_angle_alpha 90.00
_cell_angle_beta 105.065(4)
_cell_angle_gamma 90.00
_cell_formula_units_Z 2
_cell_length_a 16.213(4)
_cell_length_b 23.949(5)
_cell_length_c 18.894(4)
_cell_measurement_temperature 123(2)
_cell_volume 7084(3)
_computing_structure_refinement 'SHELXL-97 (Sheldrick, 1997)'
_computing_structure_solution 'SHELXS-97 (Sheldrick, 1990)'
_diffrn_ambient_temperature 123(2)
_diffrn_measured_fraction_theta_full 0.991
_diffrn_measured_fraction_theta_max 0.991
_diffrn_radiation_monochromator graphite
_diffrn_radiation_source 'fine-focus sealed tube'
_diffrn_radiation_type MoK\a
_diffrn_radiation_wavelength 0.71073
_diffrn_reflns_av_R_equivalents 0.0310
_diffrn_reflns_av_sigmaI/netI 0.0288
_diffrn_reflns_limit_h_max 20
_diffrn_reflns_limit_h_min -19
_diffrn_reflns_limit_k_max 31
_diffrn_reflns_limit_k_min -31
_diffrn_reflns_limit_l_max 24
_diffrn_reflns_limit_l_min -24
_diffrn_reflns_number 27871
_diffrn_reflns_theta_full 27.48
_diffrn_reflns_theta_max 27.48
_diffrn_reflns_theta_min 2.43
_exptl_absorpt_coefficient_mu 0.866
_exptl_absorpt_correction_T_max 1.0000
_exptl_absorpt_correction_T_min 0.7988
_exptl_absorpt_correction_type multi-scan
_exptl_crystal_density_diffrn 1.120
_exptl_crystal_density_method 'not measured'
_exptl_crystal_F_000 2388
_exptl_crystal_size_max 0.20
_exptl_crystal_size_mid 0.20
_exptl_crystal_size_min 0.20
_platon_squeeze_details
;
;
_refine_diff_density_max 2.859
_refine_diff_density_min -1.225
_refine_diff_density_rms 0.168
_refine_ls_extinction_method none
_refine_ls_goodness_of_fit_ref 1.013
_refine_ls_hydrogen_treatment constr
_refine_ls_matrix_type full
_refine_ls_number_parameters 307
_refine_ls_number_reflns 8241
_refine_ls_number_restraints 0
_refine_ls_restrained_S_all 1.013
_refine_ls_R_factor_all 0.1195
_refine_ls_R_factor_gt 0.1028
_refine_ls_shift/su_max 0.000
_refine_ls_shift/su_mean 0.000
_refine_ls_structure_factor_coef Fsqd
_refine_ls_weighting_details 'calc w=1/[\s^2^(Fo^2^)+(0.2000P)^2^+50.0000P] where P=(Fo^2^+2Fc^2^)/3'
_refine_ls_weighting_scheme calc
_refine_ls_wR_factor_gt 0.3125
_refine_ls_wR_factor_ref 0.3321
_reflns_number_gt 5946
_reflns_number_total 8241
_reflns_threshold_expression >2sigma(I)
_cod_data_source_file c3sc52442f.txt
_cod_data_source_block compound2
_cod_depositor_comments
;
The following automatic conversions were performed:

'_exptl_absorpt_correction_type' value 'Multi-scan' changed to
'multi-scan' according to
/usr/data/users/saulius/automatic-downloads/current/RSC/lib/dictionaries/cif_core.dic
dictionary named 'cif_core.dic' version 2.4.2 from 2011-04-26.

Automatic conversion script
Id: cif_fix_values 2281 2013-09-26 08:29:07Z andrius 

2019-06-05
Z value and formula fixed to values more according to usual
chemical conventions.                 miguel
;
_cod_original_formula_sum 'C46 H42 Ag3 N6 O12'
_cod_original_formula_weight 1194.47
_cod_original_formula_units_Z 4
_cod_original_sg_symbol_H-M C2/m
_cod_database_code 1513643

loop_
_symmetry_equiv_pos_as_xyz
'x, y, z'
'-x, y, -z'
'x+1/2, y+1/2, z'
'-x+1/2, y+1/2, -z'
'-x, -y, -z'
'x, -y, z'
'-x+1/2, -y+1/2, -z'
'x+1/2, -y+1/2, z'

loop_
_atom_site_label
_atom_site_type_symbol
_atom_site_fract_x
_atom_site_fract_y
_atom_site_fract_z
_atom_site_U_iso_or_equiv
_atom_site_adp_type
_atom_site_occupancy
_atom_site_symmetry_multiplicity
_atom_site_calc_flag
_atom_site_refinement_flags
Ag1 Ag 0.51976(5) 0.0000 0.40965(4) 0.0572(3) Uani 1 2 d S
Ag2 Ag 0.70362(5) 0.0000 0.34857(5) 0.0641(3) Uani 1 2 d S
C1 C 0.4597(4) -0.1175(3) 0.3618(3) 0.0465(13) Uani 1 1 d .
H1 H 0.4173 -0.0969 0.3275 0.056 Uiso 1 1 calc R
C3 C 0.5205(4) -0.2047(3) 0.4083(3) 0.0434(12) Uani 1 1 d .
C15 C 0.6504(4) -0.1189(3) 0.3006(4) 0.0521(14) Uani 1 1 d .
H15 H 0.6068 -0.0991 0.2666 0.062 Uiso 1 1 calc R
C2 C 0.4565(4) -0.1750(3) 0.3588(3) 0.0489(13) Uani 1 1 d .
H2 H 0.4121 -0.1938 0.3242 0.059 Uiso 1 1 calc R
N1 N 0.5210(3) -0.0886(2) 0.4117(3) 0.0474(11) Uani 1 1 d .
O1 O 0.5750(4) -0.2936(2) 0.4564(3) 0.0658(14) Uani 1 1 d .
O4 O 0.6376(3) -0.28978(19) 0.3169(3) 0.0550(11) Uani 1 1 d .
N2 N 0.7092(4) -0.0901(2) 0.3466(3) 0.0528(12) Uani 1 1 d .
O2 O 0.4742(3) -0.2899(2) 0.3503(3) 0.0550(11) Uani 1 1 d .
C11 C 0.7120(4) -0.2682(3) 0.3532(3) 0.0459(13) Uani 1 1 d .
C4 C 0.5833(3) -0.1746(3) 0.4611(3) 0.0444(12) Uani 1 1 d .
H4 H 0.6260 -0.1938 0.4968 0.053 Uiso 1 1 calc R
C13 C 0.7754(4) -0.1758(3) 0.3967(4) 0.0493(13) Uani 1 1 d .
H13 H 0.8204 -0.1942 0.4311 0.059 Uiso 1 1 calc R
C5 C 0.5809(4) -0.1180(3) 0.4593(3) 0.0466(13) Uani 1 1 d .
H5 H 0.6241 -0.0981 0.4937 0.056 Uiso 1 1 calc R
C16 C 0.6481(4) -0.1763(3) 0.2987(3) 0.0452(12) Uani 1 1 d .
H16 H 0.6037 -0.1954 0.2644 0.054 Uiso 1 1 calc R
C6 C 0.5260(4) -0.2677(3) 0.4094(4) 0.0514(14) Uani 1 1 d .
O3 O 0.7733(3) -0.2942(2) 0.3886(3) 0.0596(12) Uani 1 1 d .
C12 C 0.7119(3) -0.2063(2) 0.3480(3) 0.0423(12) Uani 1 1 d .
O6 O 0.4200(3) -0.3657(3) 0.1882(3) 0.0773(16) Uani 1 1 d .
C14 C 0.7710(4) -0.1178(3) 0.3933(4) 0.0529(14) Uani 1 1 d .
H14 H 0.8144 -0.0969 0.4261 0.063 Uiso 1 1 calc R
C17 C 0.5025(4) -0.3403(4) 0.2157(5) 0.0659(19) Uani 1 1 d .
H17A H 0.4973 -0.2993 0.2195 0.079 Uiso 1 1 calc R
H17B H 0.5402 -0.3486 0.1833 0.079 Uiso 1 1 calc R
C10 C 0.6296(4) -0.3506(3) 0.3240(5) 0.0653(19) Uani 1 1 d .
H10A H 0.6476 -0.3615 0.3763 0.078 Uiso 1 1 calc R
H10B H 0.6667 -0.3701 0.2977 0.078 Uiso 1 1 calc R
C7 C 0.4785(4) -0.3505(3) 0.3409(4) 0.0609(17) Uani 1 1 d .
H7A H 0.4204 -0.3650 0.3186 0.073 Uiso 1 1 calc R
H7B H 0.4999 -0.3682 0.3895 0.073 Uiso 1 1 calc R
C8 C 0.5378(5) -0.3665(3) 0.2917(6) 0.072(2) Uani 1 1 d .
C19 C 0.3011(5) -0.3890(4) 0.0905(5) 0.070(2) Uani 1 1 d .
C18 C 0.3887(5) -0.3663(5) 0.1168(5) 0.077(2) Uani 1 1 d .
C23 C 0.2537(6) -0.4046(4) 0.1388(5) 0.078(2) Uani 1 1 d .
H23 H 0.2781 -0.4035 0.1903 0.093 Uiso 1 1 calc R
C20 C 0.2672(7) -0.3948(6) 0.0167(6) 0.103(4) Uani 1 1 d .
H20 H 0.3006 -0.3902 -0.0175 0.123 Uiso 1 1 d R
O5 O 0.4269(8) -0.3439(6) 0.0781(6) 0.159(5) Uani 1 1 d .
Ag3 Ag 0.0000 -0.43784(5) 0.0000 0.1092(5) Uani 1 2 d S
N3 N 0.1347(5) -0.4266(3) 0.0409(5) 0.082(2) Uani 1 1 d .
C22 C 0.1722(7) -0.4213(5) 0.1111(6) 0.091(3) Uani 1 1 d .
H22 H 0.1396 -0.4299 0.1448 0.110 Uiso 1 1 calc R
C21 C 0.1815(8) -0.4151(6) -0.0022(7) 0.103(3) Uani 1 1 d .
H21 H 0.1561 -0.4207 -0.0530 0.124 Uiso 1 1 calc R
C9 C 0.5321(7) -0.4308(4) 0.2913(8) 0.103(4) Uani 1 1 d .
H9A H 0.5629 -0.4459 0.2573 0.155 Uiso 1 1 calc R
H9B H 0.4721 -0.4422 0.2756 0.155 Uiso 1 1 calc R
H9C H 0.5578 -0.4450 0.3407 0.155 Uiso 1 1 calc R

loop_
_atom_site_aniso_label
_atom_site_aniso_U_11
_atom_site_aniso_U_22
_atom_site_aniso_U_33
_atom_site_aniso_U_23
_atom_site_aniso_U_13
_atom_site_aniso_U_12
Ag1 0.0560(5) 0.0512(4) 0.0623(5) 0.000 0.0118(3) 0.000
Ag2 0.0584(5) 0.0497(4) 0.0816(6) 0.000 0.0135(4) 0.000
C1 0.037(3) 0.055(3) 0.043(3) 0.002(2) 0.002(2) 0.002(2)
C3 0.041(3) 0.047(3) 0.041(3) 0.004(2) 0.009(2) -0.004(2)
C15 0.039(3) 0.048(3) 0.063(4) 0.010(3) 0.003(3) 0.005(2)
C2 0.037(3) 0.059(4) 0.047(3) 0.004(3) 0.005(2) -0.005(3)
N1 0.047(3) 0.047(3) 0.048(3) -0.001(2) 0.012(2) -0.001(2)
O1 0.067(3) 0.056(3) 0.059(3) 0.011(2) -0.010(2) 0.001(2)
O4 0.040(2) 0.045(2) 0.071(3) 0.002(2) -0.002(2) 0.0005(18)
N2 0.052(3) 0.041(3) 0.065(3) 0.003(2) 0.014(3) -0.003(2)
O2 0.043(2) 0.051(2) 0.064(3) 0.001(2) 0.002(2) -0.0059(19)
C11 0.039(3) 0.045(3) 0.050(3) 0.004(2) 0.006(2) 0.000(2)
C4 0.033(3) 0.055(3) 0.042(3) 0.002(2) 0.005(2) -0.004(2)
C13 0.036(3) 0.051(3) 0.058(3) 0.005(3) 0.008(2) 0.001(2)
C5 0.037(3) 0.060(4) 0.040(3) -0.004(2) 0.006(2) -0.006(2)
C16 0.041(3) 0.049(3) 0.041(3) 0.005(2) 0.002(2) -0.002(2)
C6 0.047(3) 0.047(3) 0.056(3) 0.002(3) 0.007(3) -0.004(3)
O3 0.043(2) 0.053(3) 0.072(3) 0.005(2) -0.002(2) 0.002(2)
C12 0.034(3) 0.042(3) 0.049(3) 0.003(2) 0.007(2) -0.002(2)
O6 0.049(3) 0.096(4) 0.079(4) -0.021(3) 0.003(3) -0.013(3)
C14 0.040(3) 0.046(3) 0.065(4) 0.000(3) 0.002(3) -0.005(3)
C17 0.036(3) 0.080(5) 0.077(5) -0.023(4) 0.007(3) -0.009(3)
C10 0.041(3) 0.055(4) 0.089(5) -0.001(4) -0.003(3) 0.003(3)
C7 0.047(3) 0.049(3) 0.078(5) 0.007(3) 0.000(3) -0.007(3)
C8 0.054(4) 0.049(4) 0.106(6) -0.011(4) 0.006(4) -0.010(3)
C19 0.060(4) 0.070(5) 0.071(5) -0.004(4) 0.002(4) -0.001(4)
C18 0.061(5) 0.091(6) 0.070(5) 0.009(4) -0.002(4) -0.013(4)
C23 0.062(5) 0.089(6) 0.074(5) -0.011(4) 0.002(4) -0.007(4)
C20 0.077(6) 0.140(11) 0.081(6) -0.015(6) 0.001(5) -0.020(7)
O5 0.135(8) 0.220(13) 0.107(6) 0.038(8) 0.007(6) -0.072(9)
Ag3 0.0584(6) 0.0891(8) 0.1550(12) 0.000 -0.0171(7) 0.000
N3 0.058(4) 0.084(5) 0.096(5) -0.019(4) 0.004(4) -0.010(4)
C22 0.070(5) 0.102(7) 0.101(7) -0.022(6) 0.021(5) -0.025(5)
C21 0.083(7) 0.120(9) 0.094(7) -0.028(7) 0.002(6) -0.023(6)
C9 0.085(7) 0.057(5) 0.160(11) -0.021(6) 0.018(7) -0.008(5)

loop_
_atom_type_symbol
_atom_type_description
_atom_type_scat_dispersion_real
_atom_type_scat_dispersion_imag
_atom_type_scat_source
C C 0.0033 0.0016 'International Tables Vol C Tables 4.2.6.8 and 6.1.1.4'
H H 0.0000 0.0000 'International Tables Vol C Tables 4.2.6.8 and 6.1.1.4'
N N 0.0061 0.0033 'International Tables Vol C Tables 4.2.6.8 and 6.1.1.4'
O O 0.0106 0.0060 'International Tables Vol C Tables 4.2.6.8 and 6.1.1.4'
Ag Ag -0.8971 1.1015 'International Tables Vol C Tables 4.2.6.8 and 6.1.1.4'

loop_
_geom_angle_atom_site_label_1
_geom_angle_atom_site_label_2
_geom_angle_atom_site_label_3
_geom_angle
_geom_angle_site_symmetry_1
_geom_angle_site_symmetry_3
N1 Ag1 N1 177.9(3) . 6
N2 Ag2 N2 174.3(3) . 6
N1 C1 C2 123.1(6) . .
C2 C3 C4 118.9(6) . .
C2 C3 C6 123.2(6) . .
C4 C3 C6 117.9(5) . .
N2 C15 C16 123.7(6) . .
C1 C2 C3 117.9(6) . .
C5 N1 C1 117.9(6) . .
C5 N1 Ag1 122.7(4) . .
C1 N1 Ag1 119.4(4) . .
C11 O4 C10 115.3(5) . .
C15 N2 C14 118.2(6) . .
C15 N2 Ag2 120.8(5) . .
C14 N2 Ag2 121.0(5) . .
C6 O2 C7 117.5(5) . .
O3 C11 O4 126.0(6) . .
O3 C11 C12 122.3(6) . .
O4 C11 C12 111.7(5) . .
C5 C4 C3 118.6(5) . .
C14 C13 C12 118.1(6) . .
N1 C5 C4 123.6(6) . .
C15 C16 C12 119.0(6) . .
O1 C6 O2 124.8(7) . .
O1 C6 C3 123.4(6) . .
O2 C6 C3 111.6(5) . .
C13 C12 C16 117.6(6) . .
C13 C12 C11 119.4(5) . .
C16 C12 C11 122.9(5) . .
C18 O6 C17 116.8(7) . .
N2 C14 C13 123.3(6) . .
O6 C17 C8 104.5(7) . .
O4 C10 C8 108.3(6) . .
O2 C7 C8 112.1(6) . .
C10 C8 C17 111.4(7) . .
C10 C8 C9 107.8(7) . .
C17 C8 C9 113.4(8) . .
C10 C8 C7 113.4(7) . .
C17 C8 C7 108.7(6) . .
C9 C8 C7 101.8(8) . .
C20 C19 C23 119.9(9) . .
C20 C19 C18 118.4(9) . .
C23 C19 C18 121.6(8) . .
O5 C18 O6 119.9(9) . .
O5 C18 C19 124.1(9) . .
O6 C18 C19 115.5(8) . .
C22 C23 C19 118.5(9) . .
C19 C20 C21 113.4(11) . .
N3 Ag3 N3 165.5(5) . 2
N3 Ag3 Ag3 97.3(2) . 5_545
N3 Ag3 Ag3 97.3(2) 2 5_545
C21 N3 C22 115.2(9) . .
C21 N3 Ag3 121.1(7) . .
C22 N3 Ag3 122.6(7) . .
N3 C22 C23 124.8(10) . .
N3 C21 C20 127.9(11) . .

loop_
_geom_bond_atom_site_label_1
_geom_bond_atom_site_label_2
_geom_bond_distance
_geom_bond_site_symmetry_2
Ag1 N1 2.123(6) .
Ag1 N1 2.123(6) 6
Ag2 N2 2.161(6) .
Ag2 N2 2.161(6) 6
C1 N1 1.368(8) .
C1 C2 1.379(10) .
C3 C2 1.398(8) .
C3 C4 1.422(8) .
C3 C6 1.512(9) .
C15 N2 1.307(9) .
C15 C16 1.376(9) .
N1 C5 1.338(8) .
O1 C6 1.199(8) .
O4 C11 1.328(7) .
O4 C10 1.472(9) .
N2 C14 1.327(9) .
O2 C6 1.321(8) .
O2 C7 1.464(8) .
C11 O3 1.216(7) .
C11 C12 1.486(8) .
C4 C5 1.357(10) .
C13 C14 1.392(9) .
C13 C12 1.394(9) .
C16 C12 1.397(8) .
O6 C18 1.313(10) .
O6 C17 1.438(8) .
C17 C8 1.534(13) .
C10 C8 1.503(10) .
C7 C8 1.549(12) .
C8 C9 1.542(12) .
C19 C20 1.366(13) .
C19 C23 1.390(13) .
C19 C18 1.480(12) .
C18 O5 1.200(12) .
C23 C22 1.348(13) .
C20 C21 1.427(16) .
Ag3 N3 2.136(7) .
Ag3 N3 2.136(7) 2
Ag3 Ag3 2.977(3) 5_545
N3 C21 1.279(15) .
N3 C22 1.314(14) .

loop_
_platon_squeeze_void_nr
_platon_squeeze_void_average_x
_platon_squeeze_void_average_y
_platon_squeeze_void_average_z
_platon_squeeze_void_volume
_platon_squeeze_void_count_electrons
1 -0.009 -0.016 -0.002 3129.6 233.6
